data_7015378
loop_
_publ_author_name
'Seidler-Egdal, Rune Kirk'
'Johansson, Frank B.'
'Veltz\'e, Sune'
'Skou, Eivind M.'
'Bond, Andrew D.'
'McKenzie, Christine J.'

_publ_section_title
;
 Tunability of the M(II)M(III)/M(II)(2) and M(III)(2)/M(II)M(III)
 (M=Mn, Co) couples in bis-\m-O,O'-carboxylato-\m-OR bridged complexes.
;
_journal_issue 13
_journal_name_full 'Dalton transactions (Cambridge, England : 2003)'
_journal_page_first 3336
_journal_page_last 3345
_journal_paper_doi 10.1039/c0dt01552k
_journal_volume 40
_journal_year 2011
_chemical_formula_moiety
;
C33 H31 Co2 N6 O9 S2 +, Cl O4 -, 2(C2 H3 N)
;
_chemical_formula_sum 'C37 H37 Cl Co2 N8 O13 S2'
_chemical_formula_weight 1019.18
_space_group_IT_number 2
_symmetry_cell_setting triclinic
_symmetry_space_group_name_Hall '-P 1'
_symmetry_space_group_name_H-M 'P -1'
_atom_sites_solution_hydrogens geom
_atom_sites_solution_primary direct
_atom_sites_solution_secondary difmap
_cell_angle_alpha 110.606(2)
_cell_angle_beta 94.929(3)
_cell_angle_gamma 97.080(2)
_cell_formula_units_Z 2
_cell_length_a 9.3915(3)
_cell_length_b 13.2868(4)
_cell_length_c 18.5255(8)
_cell_measurement_reflns_used 5690
_cell_measurement_temperature 180(2)
_cell_measurement_theta_max 24.75
_cell_measurement_theta_min 2.54
_cell_volume 2126.37(14)
_computing_cell_refinement 'SAINT v.7.06a (Bruker, 2003)'
_computing_data_collection 'APEX2 v.1.0-22 (Bruker Nonius, 2004)'
_computing_data_reduction 'SAINT v.7.06a'
_computing_molecular_graphics 'SHELXTL v.6.10'
_computing_publication_material 'SHELXTL v.6.10'
_computing_structure_refinement 'SHELXTL v.6.10'
_computing_structure_solution 'SHELXTL v.6.10 (Sheldrick, 2000)'
_diffrn_ambient_temperature 180(2)
_diffrn_measured_fraction_theta_full 0.980
_diffrn_measured_fraction_theta_max 0.980
_diffrn_measurement_device_type 'Bruker-Nonius X8APEX-II CCD'
_diffrn_measurement_method 'thin-slice \w and \f scans'
_diffrn_radiation_monochromator graphite
_diffrn_radiation_source 'fine-focus sealed tube'
_diffrn_radiation_type MoK\a
_diffrn_radiation_wavelength 0.71073
_diffrn_reflns_av_R_equivalents 0.0492
_diffrn_reflns_av_sigmaI/netI 0.0458
_diffrn_reflns_limit_h_max 11
_diffrn_reflns_limit_h_min -11
_diffrn_reflns_limit_k_max 16
_diffrn_reflns_limit_k_min -16
_diffrn_reflns_limit_l_max 22
_diffrn_reflns_limit_l_min -22
_diffrn_reflns_number 59834
_diffrn_reflns_theta_full 25.92
_diffrn_reflns_theta_max 25.92
_diffrn_reflns_theta_min 3.52
_diffrn_standards_number 0
_exptl_absorpt_coefficient_mu 1.015
_exptl_absorpt_correction_T_max 0.951
_exptl_absorpt_correction_T_min 0.789
_exptl_absorpt_correction_type multi-scan
_exptl_absorpt_process_details 'SADABS (Sheldrick, 2003)'
_exptl_crystal_colour pink
_exptl_crystal_density_diffrn 1.592
_exptl_crystal_density_method 'not measured'
_exptl_crystal_description lath
_exptl_crystal_F_000 1044
_exptl_crystal_size_max 0.20
_exptl_crystal_size_mid 0.10
_exptl_crystal_size_min 0.05
_refine_diff_density_max 0.935
_refine_diff_density_min -0.593
_refine_diff_density_rms 0.076
_refine_ls_extinction_method none
_refine_ls_goodness_of_fit_ref 1.069
_refine_ls_hydrogen_treatment constr
_refine_ls_matrix_type full
_refine_ls_number_parameters 562
_refine_ls_number_reflns 8133
_refine_ls_number_restraints 12
_refine_ls_restrained_S_all 1.076
_refine_ls_R_factor_all 0.0583
_refine_ls_R_factor_gt 0.0388
_refine_ls_shift/su_max 0.001
_refine_ls_shift/su_mean 0.000
_refine_ls_structure_factor_coef Fsqd
_refine_ls_weighting_details 'calc w=1/[\s^2^(Fo^2^)+(0.0557P)^2^+1.3766P] where P=(Fo^2^+2Fc^2^)/3'
_refine_ls_weighting_scheme calc
_refine_ls_wR_factor_gt 0.1032
_refine_ls_wR_factor_ref 0.1086
_reflns_number_gt 6069
_reflns_number_total 8133
_reflns_threshold_expression I>2\s(I)
_cod_data_source_file c0dt01552k.txt
_cod_data_source_block 4_2MeCN
_cod_original_cell_volume 2126.37(13)
_cod_database_code 7015378

loop_
_symmetry_equiv_pos_as_xyz
'x, y, z'
'-x, -y, -z'

loop_
_atom_site_label
_atom_site_type_symbol
_atom_site_fract_x
_atom_site_fract_y
_atom_site_fract_z
_atom_site_U_iso_or_equiv
_atom_site_adp_type
_atom_site_occupancy
_atom_site_symmetry_multiplicity
_atom_site_calc_flag
_atom_site_refinement_flags
_atom_site_disorder_assembly
_atom_site_disorder_group
Co1 Co 0.50286(4) 0.33399(3) 0.22011(2) 0.01853(11) Uani 1 1 d . . .
Co2 Co 0.52712(4) 0.59605(3) 0.36052(2) 0.01864(12) Uani 1 1 d . . .
S1 S 0.15261(8) 0.29956(6) 0.23725(5) 0.02275(18) Uani 1 1 d . . .
S2 S 0.44917(8) 0.66945(6) 0.21262(4) 0.02073(17) Uani 1 1 d . . .
O11 O 0.0117(2) 0.23522(18) 0.20664(14) 0.0336(6) Uani 1 1 d . . .
O12 O 0.1973(2) 0.33731(17) 0.31902(12) 0.0278(5) Uani 1 1 d . . .
O21 O 0.4112(2) 0.75076(17) 0.18402(12) 0.0287(5) Uani 1 1 d . . .
O22 O 0.5654(2) 0.61447(17) 0.18320(11) 0.0242(5) Uani 1 1 d . . .
O1 O 0.4140(2) 0.47359(15) 0.26147(11) 0.0178(4) Uani 1 1 d . . .
O2 O 0.7061(2) 0.40565(17) 0.21965(12) 0.0272(5) Uani 1 1 d . . .
O3 O 0.7226(2) 0.56694(17) 0.31863(12) 0.0265(5) Uani 1 1 d . . .
O4 O 0.5451(2) 0.33760(17) 0.33435(12) 0.0279(5) Uani 1 1 d . . .
O5 O 0.5493(2) 0.50397(17) 0.42505(12) 0.0275(5) Uani 1 1 d . . .
N1 N 0.2803(3) 0.22733(19) 0.19491(14) 0.0204(5) Uani 1 1 d . . .
N2 N 0.4321(3) 0.31225(19) 0.10298(14) 0.0222(6) Uani 1 1 d . . .
N3 N 0.5471(3) 0.17466(19) 0.19406(14) 0.0226(6) Uani 1 1 d . . .
N4 N 0.4952(3) 0.72570(19) 0.31120(14) 0.0199(5) Uani 1 1 d . . .
N5 N 0.3252(3) 0.6373(2) 0.39476(14) 0.0230(6) Uani 1 1 d . . .
N6 N 0.6606(3) 0.7379(2) 0.44181(14) 0.0227(6) Uani 1 1 d . . .
C1 C 0.2963(3) 0.4850(2) 0.22342(16) 0.0176(6) Uani 1 1 d . . .
C2 C 0.1675(3) 0.4087(2) 0.20303(17) 0.0201(6) Uani 1 1 d . . .
C3 C 0.0449(3) 0.4196(2) 0.16043(17) 0.0229(7) Uani 1 1 d . . .
H3A H -0.0388 0.3651 0.1466 0.027 Uiso 1 1 calc R . .
C4 C 0.0425(3) 0.5090(3) 0.13765(17) 0.0244(7) Uani 1 1 d . . .
C5 C 0.1668(3) 0.5864(3) 0.15834(17) 0.0237(7) Uani 1 1 d . . .
H5A H 0.1675 0.6485 0.1442 0.028 Uiso 1 1 calc R . .
C6 C 0.2910(3) 0.5747(2) 0.19959(16) 0.0194(6) Uani 1 1 d . . .
C7 C -0.0920(3) 0.5220(3) 0.0931(2) 0.0350(8) Uani 1 1 d . . .
H7A H -0.1450 0.4497 0.0600 0.052 Uiso 1 1 d R . .
H7B H -0.0640 0.5633 0.0605 0.052 Uiso 1 1 d R . .
H7C H -0.1540 0.5610 0.1296 0.052 Uiso 1 1 d R . .
C8 C 0.2420(3) 0.1762(3) 0.10895(17) 0.0260(7) Uani 1 1 d . . .
H8A H 0.1353 0.1639 0.0957 0.031 Uiso 1 1 calc R . .
H8B H 0.2741 0.1043 0.0907 0.031 Uiso 1 1 calc R . .
C9 C 0.3086(3) 0.2435(2) 0.06657(17) 0.0229(7) Uani 1 1 d . . .
C10 C 0.2493(4) 0.2302(3) -0.00743(18) 0.0328(8) Uani 1 1 d . . .
H10A H 0.1612 0.1816 -0.0314 0.039 Uiso 1 1 calc R . .
C11 C 0.3203(4) 0.2889(3) -0.0464(2) 0.0380(9) Uani 1 1 d . . .
H11A H 0.2816 0.2810 -0.0976 0.046 Uiso 1 1 calc R . .
C12 C 0.4475(4) 0.3588(3) -0.0098(2) 0.0387(9) Uani 1 1 d . . .
H12A H 0.4989 0.3989 -0.0356 0.046 Uiso 1 1 calc R . .
C13 C 0.4990(4) 0.3694(3) 0.06479(18) 0.0300(8) Uani 1 1 d . . .
H13A H 0.5853 0.4193 0.0904 0.036 Uiso 1 1 calc R . .
C14 C 0.3082(3) 0.1450(2) 0.23044(19) 0.0256(7) Uani 1 1 d . . .
H14A H 0.2267 0.0832 0.2120 0.031 Uiso 1 1 calc R . .
H14B H 0.3166 0.1787 0.2879 0.031 Uiso 1 1 calc R . .
C15 C 0.4471(3) 0.1045(2) 0.20730(17) 0.0241(7) Uani 1 1 d . . .
C16 C 0.4708(4) 0.0016(3) 0.2021(2) 0.0329(8) Uani 1 1 d . . .
H16A H 0.3981 -0.0472 0.2111 0.039 Uiso 1 1 calc R . .
C17 C 0.6020(4) -0.0283(3) 0.1835(2) 0.0396(9) Uani 1 1 d . . .
H17A H 0.6216 -0.0979 0.1806 0.048 Uiso 1 1 calc R . .
C18 C 0.7041(4) 0.0425(3) 0.1692(2) 0.0367(8) Uani 1 1 d . . .
H18A H 0.7945 0.0224 0.1555 0.044 Uiso 1 1 calc R . .
C19 C 0.6733(3) 0.1437(3) 0.17494(19) 0.0288(7) Uani 1 1 d . . .
H19A H 0.7440 0.1930 0.1650 0.035 Uiso 1 1 calc R . .
C20 C 0.3826(3) 0.7869(2) 0.35028(18) 0.0251(7) Uani 1 1 d . . .
H20A H 0.3303 0.8137 0.3138 0.030 Uiso 1 1 calc R . .
H20B H 0.4304 0.8509 0.3962 0.030 Uiso 1 1 calc R . .
C21 C 0.2756(3) 0.7167(2) 0.37598(17) 0.0223(7) Uani 1 1 d . . .
C22 C 0.1347(3) 0.7362(3) 0.38167(18) 0.0312(8) Uani 1 1 d . . .
H22A H 0.1024 0.7927 0.3676 0.037 Uiso 1 1 calc R . .
C23 C 0.0418(4) 0.6719(3) 0.4082(2) 0.0385(9) Uani 1 1 d . . .
H23A H -0.0554 0.6836 0.4127 0.046 Uiso 1 1 calc R . .
C24 C 0.0921(4) 0.5907(3) 0.42800(19) 0.0363(9) Uani 1 1 d . . .
H24A H 0.0302 0.5459 0.4465 0.044 Uiso 1 1 calc R . .
C25 C 0.2336(3) 0.5752(3) 0.42066(17) 0.0281(7) Uani 1 1 d . . .
H25A H 0.2677 0.5190 0.4343 0.034 Uiso 1 1 calc R . .
C26 C 0.6402(3) 0.7977(3) 0.33229(18) 0.0254(7) Uani 1 1 d . . .
H26A H 0.6305 0.8679 0.3264 0.031 Uiso 1 1 calc R . .
H26B H 0.7079 0.7623 0.2971 0.031 Uiso 1 1 calc R . .
C27 C 0.6987(3) 0.8178(2) 0.41559(18) 0.0253(7) Uani 1 1 d . . .
C28 C 0.7908(4) 0.9127(3) 0.4615(2) 0.0366(8) Uani 1 1 d . . .
H28A H 0.8159 0.9685 0.4417 0.044 Uiso 1 1 calc R . .
C29 C 0.8460(4) 0.9257(3) 0.5362(2) 0.0413(9) Uani 1 1 d . . .
H29A H 0.9089 0.9906 0.5688 0.050 Uiso 1 1 calc R . .
C30 C 0.8080(4) 0.8427(3) 0.5628(2) 0.0367(8) Uani 1 1 d . . .
H30A H 0.8455 0.8490 0.6137 0.044 Uiso 1 1 calc R . .
C31 C 0.7150(3) 0.7507(3) 0.51443(18) 0.0291(7) Uani 1 1 d . . .
H31A H 0.6883 0.6940 0.5332 0.035 Uiso 1 1 calc R . .
C32 C 0.7704(3) 0.4965(3) 0.26661(18) 0.0269(7) Uani 1 1 d . . .
H32A H 0.8694 0.5141 0.2618 0.032 Uiso 1 1 calc R . .
C33 C 0.5530(3) 0.4043(3) 0.40199(18) 0.0253(7) Uani 1 1 d . . .
H33A H 0.5634 0.3751 0.4418 0.030 Uiso 1 1 calc R . .
Cl1 Cl 0.00547(9) 0.88887(7) 0.23611(5) 0.0358(2) Uani 1 1 d . . .
O1A O 0.1514(3) 0.9039(3) 0.26902(19) 0.0657(9) Uani 1 1 d . . .
O1B O -0.0034(4) 0.9132(4) 0.1684(2) 0.0969(13) Uani 1 1 d . . .
O1C O -0.0615(5) 0.7794(3) 0.2180(3) 0.1177(15) Uani 1 1 d . . .
O1D O -0.0729(4) 0.9561(4) 0.2912(2) 0.1064(15) Uani 1 1 d . . .
N1S N 0.1050(15) 0.9291(10) -0.0108(7) 0.140(4) Uiso 0.50 1 d PD A -1
C1S C 0.1641(12) 0.8790(9) 0.0219(6) 0.074(3) Uiso 0.50 1 d PD A -1
C2S C 0.194(3) 0.7849(16) 0.0424(14) 0.228(12) Uiso 0.50 1 d PD A -1
H2S1 H 0.1326 0.7186 0.0053 0.343 Uiso 0.50 1 d PR A -1
H2S2 H 0.1721 0.7960 0.0952 0.343 Uiso 0.50 1 d PR A -1
H2S3 H 0.2960 0.7775 0.0399 0.343 Uiso 0.50 1 d PR A -1
N1S' N 0.2484(11) 0.8200(9) 0.0209(6) 0.088(3) Uiso 0.50 1 d PD B -2
C1S' C 0.3422(18) 0.8847(15) 0.0134(12) 0.181(8) Uiso 0.50 1 d PD B -2
C2S' C 0.4599(17) 0.9592(12) 0.0026(10) 0.134(6) Uiso 0.50 1 d PD B -2
H2S4 H 0.4795 1.0279 0.0477 0.202 Uiso 0.50 1 d PR B -2
H2S5 H 0.4301 0.9736 -0.0443 0.202 Uiso 0.50 1 d PR B -2
H2S6 H 0.5477 0.9260 -0.0035 0.202 Uiso 0.50 1 d PR B -2
N2S N 0.7661(11) 0.1780(8) 0.3811(5) 0.065(2) Uiso 0.50 1 d PD C 1
C3S C 0.6707(13) 0.1344(10) 0.4090(7) 0.062(3) Uiso 0.50 1 d PD C 1
C4S C 0.5547(11) 0.0848(9) 0.4372(6) 0.075(3) Uiso 0.50 1 d PD C 1
H7S H 0.5040 0.1414 0.4688 0.113 Uiso 0.50 1 d PR C 1
H8S H 0.5936 0.0466 0.4691 0.113 Uiso 0.50 1 d PR C 1
H9S H 0.4869 0.0328 0.3929 0.113 Uiso 0.50 1 d PR C 1
N2S' N 0.6197(11) 0.1180(7) 0.4234(5) 0.062(2) Uiso 0.50 1 d PD D 2
C3S' C 0.7153(15) 0.1622(12) 0.3980(9) 0.081(3) Uiso 0.50 1 d PD D 2
C4S' C 0.8261(11) 0.2153(9) 0.3652(6) 0.072(3) Uiso 0.50 1 d PD D 2
H10S H 0.8663 0.1591 0.3261 0.108 Uiso 0.50 1 d PR D 2
H11S H 0.9037 0.2607 0.4070 0.108 Uiso 0.50 1 d PR D 2
H12S H 0.7827 0.2609 0.3408 0.108 Uiso 0.50 1 d PR D 2

loop_
_atom_site_aniso_label
_atom_site_aniso_U_11
_atom_site_aniso_U_22
_atom_site_aniso_U_33
_atom_site_aniso_U_23
_atom_site_aniso_U_13
_atom_site_aniso_U_12
Co1 0.0177(2) 0.0175(2) 0.0216(2) 0.00819(17) 0.00380(16) 0.00358(16)
Co2 0.0172(2) 0.0200(2) 0.0187(2) 0.00715(17) 0.00309(16) 0.00273(16)
S1 0.0182(4) 0.0216(4) 0.0319(4) 0.0130(3) 0.0080(3) 0.0030(3)
S2 0.0213(4) 0.0201(4) 0.0224(4) 0.0107(3) 0.0023(3) 0.0013(3)
O11 0.0171(12) 0.0293(13) 0.0565(16) 0.0196(12) 0.0074(10) -0.0015(9)
O12 0.0317(13) 0.0301(13) 0.0280(12) 0.0152(10) 0.0120(10) 0.0088(10)
O21 0.0350(13) 0.0247(12) 0.0314(13) 0.0178(10) 0.0006(10) 0.0030(10)
O22 0.0226(12) 0.0278(12) 0.0239(11) 0.0110(10) 0.0064(9) 0.0041(9)
O1 0.0158(10) 0.0182(11) 0.0199(10) 0.0080(9) 0.0000(8) 0.0037(8)
O2 0.0224(12) 0.0253(12) 0.0310(12) 0.0063(10) 0.0074(9) 0.0028(9)
O3 0.0202(11) 0.0295(13) 0.0261(12) 0.0050(10) 0.0052(9) 0.0043(9)
O4 0.0350(13) 0.0273(12) 0.0230(12) 0.0104(10) 0.0019(10) 0.0094(10)
O5 0.0390(13) 0.0255(13) 0.0205(11) 0.0107(10) 0.0047(10) 0.0071(10)
N1 0.0215(14) 0.0174(13) 0.0244(14) 0.0097(11) 0.0058(10) 0.0031(10)
N2 0.0247(14) 0.0193(14) 0.0221(14) 0.0066(11) 0.0060(11) 0.0028(11)
N3 0.0209(14) 0.0192(14) 0.0279(14) 0.0083(11) 0.0044(11) 0.0046(11)
N4 0.0177(13) 0.0206(14) 0.0221(13) 0.0086(11) 0.0031(10) 0.0025(10)
N5 0.0227(14) 0.0243(15) 0.0193(13) 0.0048(11) 0.0034(10) 0.0038(11)
N6 0.0194(14) 0.0228(14) 0.0234(14) 0.0051(11) 0.0044(11) 0.0036(10)
C1 0.0180(16) 0.0185(16) 0.0166(15) 0.0056(12) 0.0052(12) 0.0047(12)
C2 0.0190(16) 0.0186(16) 0.0230(16) 0.0071(13) 0.0043(12) 0.0048(12)
C3 0.0165(16) 0.0263(17) 0.0236(16) 0.0059(14) 0.0044(12) 0.0036(12)
C4 0.0204(17) 0.0324(19) 0.0230(16) 0.0122(14) 0.0031(13) 0.0074(13)
C5 0.0261(17) 0.0251(17) 0.0231(17) 0.0112(14) 0.0035(13) 0.0083(13)
C6 0.0172(15) 0.0199(16) 0.0216(16) 0.0084(13) 0.0024(12) 0.0023(12)
C7 0.0252(18) 0.042(2) 0.041(2) 0.0203(17) -0.0020(15) 0.0059(15)
C8 0.0259(18) 0.0228(17) 0.0246(17) 0.0051(14) 0.0020(13) -0.0008(13)
C9 0.0249(17) 0.0200(16) 0.0227(17) 0.0053(13) 0.0040(13) 0.0075(13)
C10 0.0317(19) 0.036(2) 0.0260(18) 0.0057(16) -0.0002(14) 0.0078(15)
C11 0.055(2) 0.041(2) 0.0209(18) 0.0115(16) 0.0049(16) 0.0199(19)
C12 0.063(3) 0.031(2) 0.0280(19) 0.0144(16) 0.0178(18) 0.0123(18)
C13 0.038(2) 0.0244(18) 0.0272(18) 0.0087(15) 0.0111(15) 0.0009(14)
C14 0.0270(18) 0.0212(17) 0.0336(18) 0.0153(14) 0.0085(14) 0.0033(13)
C15 0.0268(17) 0.0207(17) 0.0261(17) 0.0092(14) 0.0057(13) 0.0050(13)
C16 0.038(2) 0.0219(18) 0.045(2) 0.0169(16) 0.0126(16) 0.0088(15)
C17 0.043(2) 0.027(2) 0.056(2) 0.0197(18) 0.0132(18) 0.0166(16)
C18 0.032(2) 0.031(2) 0.053(2) 0.0176(18) 0.0132(17) 0.0157(16)
C19 0.0264(18) 0.0265(18) 0.0356(19) 0.0120(15) 0.0079(14) 0.0076(14)
C20 0.0262(17) 0.0208(17) 0.0283(17) 0.0078(14) 0.0038(13) 0.0075(13)
C21 0.0205(16) 0.0247(17) 0.0178(15) 0.0023(13) 0.0030(12) 0.0054(13)
C22 0.0260(19) 0.039(2) 0.0265(18) 0.0076(16) 0.0038(14) 0.0124(15)
C23 0.0213(18) 0.052(2) 0.038(2) 0.0103(18) 0.0051(15) 0.0081(16)
C24 0.027(2) 0.045(2) 0.0315(19) 0.0091(17) 0.0121(15) -0.0029(16)
C25 0.0293(19) 0.0277(18) 0.0249(17) 0.0074(14) 0.0080(14) -0.0005(14)
C26 0.0204(17) 0.0230(17) 0.0321(18) 0.0114(14) 0.0026(13) -0.0029(13)
C27 0.0199(16) 0.0248(18) 0.0280(18) 0.0062(14) 0.0040(13) 0.0021(13)
C28 0.035(2) 0.0260(19) 0.041(2) 0.0085(16) -0.0009(16) -0.0070(15)
C29 0.036(2) 0.038(2) 0.033(2) 0.0001(17) -0.0057(16) -0.0098(16)
C30 0.030(2) 0.045(2) 0.0252(18) 0.0051(17) -0.0006(15) -0.0017(16)
C31 0.0249(18) 0.036(2) 0.0252(18) 0.0091(15) 0.0057(14) 0.0038(14)
C32 0.0155(16) 0.0319(19) 0.0301(18) 0.0077(16) 0.0060(13) 0.0016(14)
C33 0.0256(18) 0.033(2) 0.0236(18) 0.0169(16) 0.0028(13) 0.0069(14)
Cl1 0.0297(5) 0.0347(5) 0.0397(5) 0.0115(4) -0.0044(4) 0.0067(4)
O1A 0.0310(16) 0.096(2) 0.084(2) 0.052(2) -0.0049(15) 0.0124(15)
O1B 0.082(3) 0.162(4) 0.071(2) 0.068(3) 0.0042(19) 0.037(3)
O1C 0.100(3) 0.061(3) 0.166(4) 0.029(3) -0.010(3) -0.021(2)
O1D 0.086(3) 0.134(4) 0.075(2) -0.005(2) 0.008(2) 0.060(3)

loop_
_atom_type_symbol
_atom_type_description
_atom_type_scat_dispersion_real
_atom_type_scat_dispersion_imag
_atom_type_scat_source
C C 0.0033 0.0016 'International Tables Vol C Tables 4.2.6.8 and 6.1.1.4'
H H 0.0000 0.0000 'International Tables Vol C Tables 4.2.6.8 and 6.1.1.4'
N N 0.0061 0.0033 'International Tables Vol C Tables 4.2.6.8 and 6.1.1.4'
O O 0.0106 0.0060 'International Tables Vol C Tables 4.2.6.8 and 6.1.1.4'
S S 0.1246 0.1234 'International Tables Vol C Tables 4.2.6.8 and 6.1.1.4'
Cl Cl 0.1484 0.1585 'International Tables Vol C Tables 4.2.6.8 and 6.1.1.4'
Co Co 0.3494 0.9721 'International Tables Vol C Tables 4.2.6.8 and 6.1.1.4'

loop_
_geom_angle_atom_site_label_1
_geom_angle_atom_site_label_2
_geom_angle_atom_site_label_3
_geom_angle
_geom_angle_site_symmetry_1
_geom_angle_site_symmetry_3
_geom_angle_publ_flag
O2 Co1 O1 97.58(8) . . ?
O2 Co1 O4 94.43(9) . . ?
O1 Co1 O4 89.66(8) . . ?
O2 Co1 N3 97.20(9) . . ?
O1 Co1 N3 163.21(9) . . ?
O4 Co1 N3 81.30(9) . . ?
O2 Co1 N2 93.97(9) . . ?
O1 Co1 N2 91.83(8) . . ?
O4 Co1 N2 171.20(9) . . ?
N3 Co1 N2 95.04(9) . . ?
O2 Co1 N1 167.60(8) . . ?
O1 Co1 N1 91.45(8) . . ?
O4 Co1 N1 94.10(8) . . ?
N3 Co1 N1 75.24(9) . . ?
N2 Co1 N1 77.20(9) . . ?
O5 Co2 O1 97.01(8) . . ?
O5 Co2 O3 91.81(9) . . ?
O1 Co2 O3 90.73(8) . . ?
O5 Co2 N6 95.46(9) . . ?
O1 Co2 N6 165.83(9) . . ?
O3 Co2 N6 82.15(9) . . ?
O5 Co2 N5 95.13(9) . . ?
O1 Co2 N5 88.36(8) . . ?
O3 Co2 N5 173.06(9) . . ?
N6 Co2 N5 97.23(9) . . ?
O5 Co2 N4 168.18(9) . . ?
O1 Co2 N4 92.26(8) . . ?
O3 Co2 N4 95.41(8) . . ?
N6 Co2 N4 76.33(9) . . ?
N5 Co2 N4 77.76(9) . . ?
O12 S1 O11 118.33(14) . . ?
O12 S1 N1 106.04(12) . . ?
O11 S1 N1 109.41(13) . . ?
O12 S1 C2 111.27(13) . . ?
O11 S1 C2 107.93(14) . . ?
N1 S1 C2 102.73(12) . . ?
O22 S2 O21 118.17(13) . . ?
O22 S2 N4 105.96(12) . . ?
O21 S2 N4 109.64(12) . . ?
O22 S2 C6 110.56(13) . . ?
O21 S2 C6 107.97(13) . . ?
N4 S2 C6 103.56(13) . . ?
C1 O1 Co1 120.62(17) . . ?
C1 O1 Co2 122.88(17) . . ?
Co1 O1 Co2 116.38(9) . . ?
C32 O2 Co1 126.45(19) . . ?
C32 O3 Co2 139.3(2) . . ?
C33 O4 Co1 138.0(2) . . ?
C33 O5 Co2 127.85(19) . . ?
C8 N1 C14 111.8(2) . . ?
C8 N1 S1 111.92(19) . . ?
C14 N1 S1 110.96(18) . . ?
C8 N1 Co1 107.34(17) . . ?
C14 N1 Co1 102.38(17) . . ?
S1 N1 Co1 112.04(12) . . ?
C9 N2 C13 117.9(3) . . ?
C9 N2 Co1 118.54(19) . . ?
C13 N2 Co1 123.4(2) . . ?
C19 N3 C15 118.7(3) . . ?
C19 N3 Co1 124.5(2) . . ?
C15 N3 Co1 116.20(19) . . ?
C20 N4 C26 110.8(2) . . ?
C20 N4 S2 111.99(19) . . ?
C26 N4 S2 110.50(18) . . ?
C20 N4 Co2 108.50(17) . . ?
C26 N4 Co2 103.97(17) . . ?
S2 N4 Co2 110.75(12) . . ?
C21 N5 C25 118.2(3) . . ?
C21 N5 Co2 117.54(19) . . ?
C25 N5 Co2 123.1(2) . . ?
C27 N6 C31 118.6(3) . . ?
C27 N6 Co2 115.9(2) . . ?
C31 N6 Co2 125.5(2) . . ?
O1 C1 C2 122.5(3) . . ?
O1 C1 C6 122.0(3) . . ?
C2 C1 C6 115.5(3) . . ?
C3 C2 C1 122.1(3) . . ?
C3 C2 S1 117.4(2) . . ?
C1 C2 S1 120.4(2) . . ?
C2 C3 C4 121.3(3) . . ?
C2 C3 H3A 119.4 . . ?
C4 C3 H3A 119.4 . . ?
C5 C4 C3 117.8(3) . . ?
C5 C4 C7 121.1(3) . . ?
C3 C4 C7 121.2(3) . . ?
C4 C5 C6 121.2(3) . . ?
C4 C5 H5A 119.4 . . ?
C6 C5 H5A 119.4 . . ?
C5 C6 C1 122.2(3) . . ?
C5 C6 S2 117.1(2) . . ?
C1 C6 S2 120.4(2) . . ?
C4 C7 H7A 109.2 . . ?
C4 C7 H7B 109.3 . . ?
H7A C7 H7B 109.5 . . ?
C4 C7 H7C 109.9 . . ?
H7A C7 H7C 109.5 . . ?
H7B C7 H7C 109.5 . . ?
N1 C8 C9 113.4(2) . . ?
N1 C8 H8A 108.9 . . ?
C9 C8 H8A 108.9 . . ?
N1 C8 H8B 108.9 . . ?
C9 C8 H8B 108.9 . . ?
H8A C8 H8B 107.7 . . ?
N2 C9 C10 122.5(3) . . ?
N2 C9 C8 116.4(3) . . ?
C10 C9 C8 121.0(3) . . ?
C9 C10 C11 119.0(3) . . ?
C9 C10 H10A 120.5 . . ?
C11 C10 H10A 120.5 . . ?
C12 C11 C10 118.9(3) . . ?
C12 C11 H11A 120.5 . . ?
C10 C11 H11A 120.5 . . ?
C11 C12 C13 118.9(3) . . ?
C11 C12 H12A 120.5 . . ?
C13 C12 H12A 120.5 . . ?
N2 C13 C12 122.8(3) . . ?
N2 C13 H13A 118.6 . . ?
C12 C13 H13A 118.6 . . ?
N1 C14 C15 109.0(2) . . ?
N1 C14 H14A 109.9 . . ?
C15 C14 H14A 109.9 . . ?
N1 C14 H14B 109.9 . . ?
C15 C14 H14B 109.9 . . ?
H14A C14 H14B 108.3 . . ?
N3 C15 C16 122.0(3) . . ?
N3 C15 C14 116.3(3) . . ?
C16 C15 C14 121.6(3) . . ?
C17 C16 C15 118.5(3) . . ?
C17 C16 H16A 120.8 . . ?
C15 C16 H16A 120.8 . . ?
C18 C17 C16 119.8(3) . . ?
C18 C17 H17A 120.1 . . ?
C16 C17 H17A 120.1 . . ?
C17 C18 C19 118.7(3) . . ?
C17 C18 H18A 120.6 . . ?
C19 C18 H18A 120.6 . . ?
N3 C19 C18 122.2(3) . . ?
N3 C19 H19A 118.9 . . ?
C18 C19 H19A 118.9 . . ?
N4 C20 C21 111.8(2) . . ?
N4 C20 H20A 109.3 . . ?
C21 C20 H20A 109.3 . . ?
N4 C20 H20B 109.3 . . ?
C21 C20 H20B 109.3 . . ?
H20A C20 H20B 107.9 . . ?
N5 C21 C22 122.4(3) . . ?
N5 C21 C20 116.6(3) . . ?
C22 C21 C20 120.9(3) . . ?
C21 C22 C23 118.8(3) . . ?
C21 C22 H22A 120.6 . . ?
C23 C22 H22A 120.6 . . ?
C24 C23 C22 119.1(3) . . ?
C24 C23 H23A 120.5 . . ?
C22 C23 H23A 120.5 . . ?
C23 C24 C25 119.2(3) . . ?
C23 C24 H24A 120.4 . . ?
C25 C24 H24A 120.4 . . ?
N5 C25 C24 122.2(3) . . ?
N5 C25 H25A 118.9 . . ?
C24 C25 H25A 118.9 . . ?
N4 C26 C27 109.1(2) . . ?
N4 C26 H26A 109.9 . . ?
C27 C26 H26A 109.9 . . ?
N4 C26 H26B 109.9 . . ?
C27 C26 H26B 109.9 . . ?
H26A C26 H26B 108.3 . . ?
N6 C27 C28 121.8(3) . . ?
N6 C27 C26 116.7(3) . . ?
C28 C27 C26 121.4(3) . . ?
C29 C28 C27 119.4(3) . . ?
C29 C28 H28A 120.3 . . ?
C27 C28 H28A 120.3 . . ?
C30 C29 C28 118.6(3) . . ?
C30 C29 H29A 120.7 . . ?
C28 C29 H29A 120.7 . . ?
C31 C30 C29 119.1(3) . . ?
C31 C30 H30A 120.5 . . ?
C29 C30 H30A 120.5 . . ?
N6 C31 C30 122.5(3) . . ?
N6 C31 H31A 118.8 . . ?
C30 C31 H31A 118.8 . . ?
O3 C32 O2 129.0(3) . . ?
O3 C32 H32A 115.5 . . ?
O2 C32 H32A 115.5 . . ?
O4 C33 O5 129.3(3) . . ?
O4 C33 H33A 115.4 . . ?
O5 C33 H33A 115.4 . . ?
O1B Cl1 O1A 110.6(2) . . ?
O1B Cl1 O1C 109.4(3) . . ?
O1A Cl1 O1C 110.0(2) . . ?
O1B Cl1 O1D 110.1(2) . . ?
O1A Cl1 O1D 109.9(2) . . ?
O1C Cl1 O1D 106.6(3) . . ?
N1S C1S C2S 158.5(15) . . ?
C1S C2S H2S1 109.0 . . ?
C1S C2S H2S2 109.7 . . ?
H2S1 C2S H2S2 109.5 . . ?
C1S C2S H2S3 109.7 . . ?
H2S1 C2S H2S3 109.5 . . ?
H2S2 C2S H2S3 109.5 . . ?
C1S' N1S' H2S3 105.0 . . ?
N1S' C1S' C2S' 177(2) . . ?
C1S' C2S' H2S4 109.9 . . ?
C1S' C2S' H2S5 108.5 . . ?
H2S4 C2S' H2S5 109.5 . . ?
C1S' C2S' H2S6 109.9 . . ?
H2S4 C2S' H2S6 109.5 . . ?
H2S5 C2S' H2S6 109.5 . . ?
C3S N2S H10S 145.4 . . ?
C3S N2S H11S 140.3 . . ?
H10S N2S H11S 66.0 . . ?
N2S C3S C4S 176.3(11) . . ?
C3S C4S H7S 109.3 . . ?
C3S C4S H8S 109.8 . . ?
H7S C4S H8S 109.5 . . ?
C3S C4S H9S 109.3 . . ?
H7S C4S H9S 109.5 . . ?
H8S C4S H9S 109.5 . . ?
C3S' N2S' H7S 141.6 . . ?
C3S' N2S' H8S 142.9 . . ?
H7S N2S' H8S 66.5 . . ?
C3S' N2S' H9S 138.7 . . ?
H7S N2S' H9S 66.3 . . ?
H8S N2S' H9S 64.8 . . ?
N2S' C3S' C4S' 177.9(13) . . ?
C3S' C4S' H10S 109.1 . . ?
C3S' C4S' H11S 109.3 . . ?
H10S C4S' H11S 109.5 . . ?
C3S' C4S' H12S 110.1 . . ?
H10S C4S' H12S 109.5 . . ?
H11S C4S' H12S 109.5 . . ?

loop_
_geom_bond_atom_site_label_1
_geom_bond_atom_site_label_2
_geom_bond_distance
_geom_bond_site_symmetry_2
_geom_bond_publ_flag
Co1 Co2 3.5028(6) . ?
Co1 O2 2.028(2) . ?
Co1 O1 2.0530(19) . ?
Co1 O4 2.102(2) . ?
Co1 N3 2.102(2) . ?
Co1 N2 2.121(2) . ?
Co1 N1 2.288(2) . ?
Co2 O5 2.005(2) . ?
Co2 O1 2.0689(19) . ?
Co2 O3 2.081(2) . ?
Co2 N6 2.118(2) . ?
Co2 N5 2.125(2) . ?
Co2 N4 2.254(2) . ?
S1 O12 1.424(2) . ?
S1 O11 1.433(2) . ?
S1 N1 1.700(2) . ?
S1 C2 1.771(3) . ?
S2 O22 1.428(2) . ?
S2 O21 1.429(2) . ?
S2 N4 1.704(2) . ?
S2 C6 1.765(3) . ?
O1 C1 1.313(3) . ?
O2 C32 1.253(4) . ?
O3 C32 1.245(4) . ?
O4 C33 1.244(4) . ?
O5 C33 1.246(4) . ?
N1 C8 1.485(4) . ?
N1 C14 1.499(4) . ?
N2 C9 1.343(4) . ?
N2 C13 1.345(4) . ?
N3 C19 1.338(4) . ?
N3 C15 1.340(4) . ?
N4 C20 1.494(4) . ?
N4 C26 1.499(4) . ?
N5 C21 1.343(4) . ?
N5 C25 1.351(4) . ?
N6 C27 1.338(4) . ?
N6 C31 1.341(4) . ?
C1 C2 1.408(4) . ?
C1 C6 1.414(4) . ?
C2 C3 1.391(4) . ?
C3 C4 1.396(4) . ?
C3 H3A 0.950 . ?
C4 C5 1.384(4) . ?
C4 C7 1.510(4) . ?
C5 C6 1.394(4) . ?
C5 H5A 0.950 . ?
C7 H7A 0.980 . ?
C7 H7B 0.980 . ?
C7 H7C 0.980 . ?
C8 C9 1.499(4) . ?
C8 H8A 0.990 . ?
C8 H8B 0.990 . ?
C9 C10 1.377(4) . ?
C10 C11 1.388(5) . ?
C10 H10A 0.950 . ?
C11 C12 1.375(5) . ?
C11 H11A 0.950 . ?
C12 C13 1.377(5) . ?
C12 H12A 0.950 . ?
C13 H13A 0.950 . ?
C14 C15 1.510(4) . ?
C14 H14A 0.990 . ?
C14 H14B 0.990 . ?
C15 C16 1.383(4) . ?
C16 C17 1.375(5) . ?
C16 H16A 0.950 . ?
C17 C18 1.368(5) . ?
C17 H17A 0.950 . ?
C18 C19 1.379(4) . ?
C18 H18A 0.950 . ?
C19 H19A 0.950 . ?
C20 C21 1.507(4) . ?
C20 H20A 0.990 . ?
C20 H20B 0.990 . ?
C21 C22 1.385(4) . ?
C22 C23 1.386(5) . ?
C22 H22A 0.950 . ?
C23 C24 1.377(5) . ?
C23 H23A 0.950 . ?
C24 C25 1.380(5) . ?
C24 H24A 0.950 . ?
C25 H25A 0.950 . ?
C26 C27 1.511(4) . ?
C26 H26A 0.990 . ?
C26 H26B 0.990 . ?
C27 C28 1.383(4) . ?
C28 C29 1.380(5) . ?
C28 H28A 0.950 . ?
C29 C30 1.379(5) . ?
C29 H29A 0.950 . ?
C30 C31 1.375(5) . ?
C30 H30A 0.950 . ?
C31 H31A 0.950 . ?
C32 H32A 0.950 . ?
C33 H33A 0.950 . ?
Cl1 O1B 1.400(3) . ?
Cl1 O1A 1.412(3) . ?
Cl1 O1C 1.421(4) . ?
Cl1 O1D 1.424(3) . ?
N1S C1S 1.198(8) . ?
C1S C2S 1.479(8) . ?
C2S H2S1 0.980 . ?
C2S H2S2 0.980 . ?
C2S H2S3 0.980 . ?
N1S' C1S' 1.205(8) . ?
C1S' C2S' 1.466(8) . ?
C2S' H2S4 0.980 . ?
C2S' H2S5 0.980 . ?
C2S' H2S6 0.980 . ?
N2S C3S 1.252(8) . ?
C3S C4S 1.434(8) . ?
C4S H7S 0.980 . ?
C4S H8S 0.980 . ?
C4S H9S 0.980 . ?
N2S' C3S' 1.228(8) . ?
C3S' C4S' 1.477(8) . ?
C4S' H10S 0.980 . ?
C4S' H11S 0.980 . ?
C4S' H12S 0.980 . ?

loop_
_geom_torsion_atom_site_label_1
_geom_torsion_atom_site_label_2
_geom_torsion_atom_site_label_3
_geom_torsion_atom_site_label_4
_geom_torsion
_geom_torsion_site_symmetry_1
_geom_torsion_site_symmetry_2
_geom_torsion_site_symmetry_3
_geom_torsion_site_symmetry_4
_geom_torsion_publ_flag
O2 Co1 O1 C1 126.0(2) . . . . ?
O4 Co1 O1 C1 -139.6(2) . . . . ?
N3 Co1 O1 C1 -82.5(4) . . . . ?
N2 Co1 O1 C1 31.8(2) . . . . ?
N1 Co1 O1 C1 -45.5(2) . . . . ?
O2 Co1 O1 Co2 -50.10(11) . . . . ?
O4 Co1 O1 Co2 44.33(10) . . . . ?
N3 Co1 O1 Co2 101.4(3) . . . . ?
N2 Co1 O1 Co2 -144.34(11) . . . . ?
N1 Co1 O1 Co2 138.43(10) . . . . ?
O5 Co2 O1 C1 133.0(2) . . . . ?
O3 Co2 O1 C1 -135.1(2) . . . . ?
N6 Co2 O1 C1 -75.6(4) . . . . ?
N5 Co2 O1 C1 38.0(2) . . . . ?
N4 Co2 O1 C1 -39.7(2) . . . . ?
O5 Co2 O1 Co1 -51.03(11) . . . . ?
O3 Co2 O1 Co1 40.89(10) . . . . ?
N6 Co2 O1 Co1 100.4(3) . . . . ?
N5 Co2 O1 Co1 -145.99(11) . . . . ?
N4 Co2 O1 Co1 136.33(10) . . . . ?
O1 Co1 O2 C32 33.0(3) . . . . ?
O4 Co1 O2 C32 -57.2(3) . . . . ?
N3 Co1 O2 C32 -139.0(3) . . . . ?
N2 Co1 O2 C32 125.4(3) . . . . ?
N1 Co1 O2 C32 169.4(4) . . . . ?
O5 Co2 O3 C32 83.4(3) . . . . ?
O1 Co2 O3 C32 -13.6(3) . . . . ?
N6 Co2 O3 C32 178.7(3) . . . . ?
N4 Co2 O3 C32 -106.0(3) . . . . ?
O2 Co1 O4 C33 80.4(3) . . . . ?
O1 Co1 O4 C33 -17.2(3) . . . . ?
N3 Co1 O4 C33 177.0(3) . . . . ?
N1 Co1 O4 C33 -108.6(3) . . . . ?
O1 Co2 O5 C33 27.3(3) . . . . ?
O3 Co2 O5 C33 -63.6(3) . . . . ?
N6 Co2 O5 C33 -145.9(3) . . . . ?
N5 Co2 O5 C33 116.3(3) . . . . ?
N4 Co2 O5 C33 168.7(4) . . . . ?
O12 S1 N1 C8 176.07(19) . . . . ?
O11 S1 N1 C8 47.4(2) . . . . ?
C2 S1 N1 C8 -67.1(2) . . . . ?
O12 S1 N1 C14 50.5(2) . . . . ?
O11 S1 N1 C14 -78.2(2) . . . . ?
C2 S1 N1 C14 167.3(2) . . . . ?
O12 S1 N1 Co1 -63.30(15) . . . . ?
O11 S1 N1 Co1 168.03(12) . . . . ?
C2 S1 N1 Co1 53.57(15) . . . . ?
O2 Co1 N1 C8 -26.5(5) . . . . ?
O1 Co1 N1 C8 110.36(18) . . . . ?
O4 Co1 N1 C8 -159.87(18) . . . . ?
N3 Co1 N1 C8 -79.99(18) . . . . ?
N2 Co1 N1 C8 18.81(18) . . . . ?
O2 Co1 N1 C14 91.3(4) . . . . ?
O1 Co1 N1 C14 -131.84(17) . . . . ?
O4 Co1 N1 C14 -42.07(17) . . . . ?
N3 Co1 N1 C14 37.81(17) . . . . ?
N2 Co1 N1 C14 136.61(18) . . . . ?
O2 Co1 N1 S1 -149.8(3) . . . . ?
O1 Co1 N1 S1 -12.89(13) . . . . ?
O4 Co1 N1 S1 76.87(13) . . . . ?
N3 Co1 N1 S1 156.75(15) . . . . ?
N2 Co1 N1 S1 -104.44(13) . . . . ?
O2 Co1 N2 C9 164.8(2) . . . . ?
O1 Co1 N2 C9 -97.5(2) . . . . ?
N3 Co1 N2 C9 67.2(2) . . . . ?
N1 Co1 N2 C9 -6.4(2) . . . . ?
O2 Co1 N2 C13 -20.0(2) . . . . ?
O1 Co1 N2 C13 77.7(2) . . . . ?
N3 Co1 N2 C13 -117.6(2) . . . . ?
N1 Co1 N2 C13 168.8(3) . . . . ?
O2 Co1 N3 C19 -7.1(3) . . . . ?
O1 Co1 N3 C19 -158.7(3) . . . . ?
O4 Co1 N3 C19 -100.5(3) . . . . ?
N2 Co1 N3 C19 87.5(2) . . . . ?
N1 Co1 N3 C19 162.9(3) . . . . ?
O2 Co1 N3 C15 164.3(2) . . . . ?
O1 Co1 N3 C15 12.8(5) . . . . ?
O4 Co1 N3 C15 70.9(2) . . . . ?
N2 Co1 N3 C15 -101.0(2) . . . . ?
N1 Co1 N3 C15 -25.7(2) . . . . ?
O22 S2 N4 C20 179.79(19) . . . . ?
O21 S2 N4 C20 51.2(2) . . . . ?
C6 S2 N4 C20 -63.8(2) . . . . ?
O22 S2 N4 C26 55.7(2) . . . . ?
O21 S2 N4 C26 -72.9(2) . . . . ?
C6 S2 N4 C26 172.12(19) . . . . ?
O22 S2 N4 Co2 -58.95(14) . . . . ?
O21 S2 N4 Co2 172.48(12) . . . . ?
C6 S2 N4 Co2 57.46(14) . . . . ?
O5 Co2 N4 C20 -36.7(5) . . . . ?
O1 Co2 N4 C20 104.96(18) . . . . ?
O3 Co2 N4 C20 -164.09(18) . . . . ?
N6 Co2 N4 C20 -83.54(18) . . . . ?
N5 Co2 N4 C20 17.14(18) . . . . ?
O5 Co2 N4 C26 81.3(5) . . . . ?
O1 Co2 N4 C26 -137.03(17) . . . . ?
O3 Co2 N4 C26 -46.09(18) . . . . ?
N6 Co2 N4 C26 34.46(17) . . . . ?
N5 Co2 N4 C26 135.14(18) . . . . ?
O5 Co2 N4 S2 -160.0(4) . . . . ?
O1 Co2 N4 S2 -18.34(12) . . . . ?
O3 Co2 N4 S2 72.61(12) . . . . ?
N6 Co2 N4 S2 153.16(14) . . . . ?
N5 Co2 N4 S2 -106.16(13) . . . . ?
O5 Co2 N5 C21 168.5(2) . . . . ?
O1 Co2 N5 C21 -94.6(2) . . . . ?
N6 Co2 N5 C21 72.3(2) . . . . ?
N4 Co2 N5 C21 -1.9(2) . . . . ?
O5 Co2 N5 C25 -24.3(2) . . . . ?
O1 Co2 N5 C25 72.6(2) . . . . ?
N6 Co2 N5 C25 -120.5(2) . . . . ?
N4 Co2 N5 C25 165.2(2) . . . . ?
O5 Co2 N6 C27 168.0(2) . . . . ?
O1 Co2 N6 C27 16.5(5) . . . . ?
O3 Co2 N6 C27 77.0(2) . . . . ?
N5 Co2 N6 C27 -96.1(2) . . . . ?
N4 Co2 N6 C27 -20.6(2) . . . . ?
O5 Co2 N6 C31 -8.0(2) . . . . ?
O1 Co2 N6 C31 -159.5(3) . . . . ?
O3 Co2 N6 C31 -99.1(2) . . . . ?
N5 Co2 N6 C31 87.9(2) . . . . ?
N4 Co2 N6 C31 163.4(2) . . . . ?
Co1 O1 C1 C2 54.9(3) . . . . ?
Co2 O1 C1 C2 -129.3(2) . . . . ?
Co1 O1 C1 C6 -124.6(2) . . . . ?
Co2 O1 C1 C6 51.2(3) . . . . ?
O1 C1 C2 C3 -177.8(3) . . . . ?
C6 C1 C2 C3 1.7(4) . . . . ?
O1 C1 C2 S1 6.7(4) . . . . ?
C6 C1 C2 S1 -173.8(2) . . . . ?
O12 S1 C2 C3 -126.4(2) . . . . ?
O11 S1 C2 C3 5.0(3) . . . . ?
N1 S1 C2 C3 120.5(2) . . . . ?
O12 S1 C2 C1 49.3(3) . . . . ?
O11 S1 C2 C1 -179.3(2) . . . . ?
N1 S1 C2 C1 -63.7(3) . . . . ?
C1 C2 C3 C4 -1.9(4) . . . . ?
S1 C2 C3 C4 173.7(2) . . . . ?
C2 C3 C4 C5 0.5(4) . . . . ?
C2 C3 C4 C7 -178.5(3) . . . . ?
C3 C4 C5 C6 0.9(4) . . . . ?
C7 C4 C5 C6 179.9(3) . . . . ?
C4 C5 C6 C1 -1.0(5) . . . . ?
C4 C5 C6 S2 172.6(2) . . . . ?
O1 C1 C6 C5 179.2(3) . . . . ?
C2 C1 C6 C5 -0.3(4) . . . . ?
O1 C1 C6 S2 5.8(4) . . . . ?
C2 C1 C6 S2 -173.7(2) . . . . ?
O22 S2 C6 C5 -124.0(2) . . . . ?
O21 S2 C6 C5 6.7(3) . . . . ?
N4 S2 C6 C5 122.9(2) . . . . ?
O22 S2 C6 C1 49.8(3) . . . . ?
O21 S2 C6 C1 -179.5(2) . . . . ?
N4 S2 C6 C1 -63.3(3) . . . . ?
C14 N1 C8 C9 -140.2(3) . . . . ?
S1 N1 C8 C9 94.7(3) . . . . ?
Co1 N1 C8 C9 -28.7(3) . . . . ?
C13 N2 C9 C10 -0.1(4) . . . . ?
Co1 N2 C9 C10 175.3(2) . . . . ?
C13 N2 C9 C8 176.4(3) . . . . ?
Co1 N2 C9 C8 -8.1(3) . . . . ?
N1 C8 C9 N2 26.0(4) . . . . ?
N1 C8 C9 C10 -157.4(3) . . . . ?
N2 C9 C10 C11 0.8(5) . . . . ?
C8 C9 C10 C11 -175.6(3) . . . . ?
C9 C10 C11 C12 -0.2(5) . . . . ?
C10 C11 C12 C13 -1.0(5) . . . . ?
C9 N2 C13 C12 -1.2(5) . . . . ?
Co1 N2 C13 C12 -176.4(2) . . . . ?
C11 C12 C13 N2 1.8(5) . . . . ?
C8 N1 C14 C15 69.3(3) . . . . ?
S1 N1 C14 C15 -165.0(2) . . . . ?
Co1 N1 C14 C15 -45.3(3) . . . . ?
C19 N3 C15 C16 0.3(5) . . . . ?
Co1 N3 C15 C16 -171.7(2) . . . . ?
C19 N3 C15 C14 178.7(3) . . . . ?
Co1 N3 C15 C14 6.7(3) . . . . ?
N1 C14 C15 N3 29.2(4) . . . . ?
N1 C14 C15 C16 -152.4(3) . . . . ?
N3 C15 C16 C17 0.7(5) . . . . ?
C14 C15 C16 C17 -177.6(3) . . . . ?
C15 C16 C17 C18 -1.3(5) . . . . ?
C16 C17 C18 C19 1.0(6) . . . . ?
C15 N3 C19 C18 -0.6(5) . . . . ?
Co1 N3 C19 C18 170.6(3) . . . . ?
C17 C18 C19 N3 0.0(5) . . . . ?
C26 N4 C20 C21 -142.5(3) . . . . ?
S2 N4 C20 C21 93.6(3) . . . . ?
Co2 N4 C20 C21 -29.0(3) . . . . ?
C25 N5 C21 C22 -0.5(4) . . . . ?
Co2 N5 C21 C22 167.3(2) . . . . ?
C25 N5 C21 C20 177.7(3) . . . . ?
Co2 N5 C21 C20 -14.5(3) . . . . ?
N4 C20 C21 N5 29.9(4) . . . . ?
N4 C20 C21 C22 -151.8(3) . . . . ?
N5 C21 C22 C23 0.4(5) . . . . ?
C20 C21 C22 C23 -177.7(3) . . . . ?
C21 C22 C23 C24 -0.1(5) . . . . ?
C22 C23 C24 C25 -0.2(5) . . . . ?
C21 N5 C25 C24 0.2(4) . . . . ?
Co2 N5 C25 C24 -166.9(2) . . . . ?
C23 C24 C25 N5 0.1(5) . . . . ?
C20 N4 C26 C27 72.7(3) . . . . ?
S2 N4 C26 C27 -162.5(2) . . . . ?
Co2 N4 C26 C27 -43.7(3) . . . . ?
C31 N6 C27 C28 -0.7(4) . . . . ?
Co2 N6 C27 C28 -177.0(2) . . . . ?
C31 N6 C27 C26 177.3(3) . . . . ?
Co2 N6 C27 C26 1.0(3) . . . . ?
N4 C26 C27 N6 31.0(4) . . . . ?
N4 C26 C27 C28 -150.9(3) . . . . ?
N6 C27 C28 C29 0.4(5) . . . . ?
C26 C27 C28 C29 -177.5(3) . . . . ?
C27 C28 C29 C30 0.4(5) . . . . ?
C28 C29 C30 C31 -0.9(5) . . . . ?
C27 N6 C31 C30 0.1(4) . . . . ?
Co2 N6 C31 C30 176.1(2) . . . . ?
C29 C30 C31 N6 0.7(5) . . . . ?
Co2 O3 C32 O2 -5.1(6) . . . . ?
Co1 O2 C32 O3 -7.2(5) . . . . ?
Co1 O4 C33 O5 -7.4(5) . . . . ?
Co2 O5 C33 O4 0.5(5) . . . . ?
